data_4025394
loop_
_publ_author_name
'Bo Jiang'
'Chao Li'
'Feng Shi'
'Shu-Jiang Tu'
'Parminder Kaur'
'Walter Wever'
'Guigen Li'

_publ_section_title
;
 Four-Component Domino Reaction Providing an Easy Access to
 Multifunctionalized Tricyclo[6.2.2.01,6]dodecane Derivatives
;
_journal_name_full 'Journal of Organic Chemistry'
_journal_page_first 2962
_journal_page_last 2965
_journal_paper_doi 10.1021/jo1002278
_journal_volume 75
_journal_year 2010
_chemical_formula_sum 'C14 H19 N3 O'
_chemical_formula_weight 245.32
_chemical_name_systematic
; 
 ? 
;
_space_group_IT_number 14
_symmetry_cell_setting monoclinic
_symmetry_space_group_name_Hall '-P 2ybc'
_symmetry_space_group_name_H-M 'P 1 21/c 1'
_atom_sites_solution_hydrogens geom
_atom_sites_solution_primary direct
_atom_sites_solution_secondary difmap
_audit_creation_method SHELXL-97
_cell_angle_alpha 90.00
_cell_angle_beta 109.0770(10)
_cell_angle_gamma 90.00
_cell_formula_units_Z 4
_cell_length_a 10.9860(11)
_cell_length_b 8.3694(9)
_cell_length_c 15.2879(16)
_cell_measurement_reflns_used 1191
_cell_measurement_temperature 298(2)
_cell_measurement_theta_max 21.814
_cell_measurement_theta_min 2.82
_cell_volume 1328.5(2)
_computing_cell_refinement 'Bruker SMART'
_computing_data_collection 'Bruker SMART'
_computing_data_reduction 'Bruker SHELXTL'
_computing_molecular_graphics 'Bruker SHELXTL'
_computing_publication_material 'Bruker SHELXTL'
_computing_structure_refinement 'SHELXL-97 (Sheldrick, 1997)'
_computing_structure_solution 'SHELXS-97 (Sheldrick, 1990)'
_diffrn_ambient_temperature 298(2)
_diffrn_measured_fraction_theta_full 0.997
_diffrn_measured_fraction_theta_max 0.997
_diffrn_measurement_device_type 'CCD area detector'
_diffrn_measurement_method 'phi and omega scans'
_diffrn_radiation_monochromator graphite
_diffrn_radiation_source 'fine-focus sealed tube'
_diffrn_radiation_type MoK\a
_diffrn_radiation_wavelength 0.71073
_diffrn_reflns_av_R_equivalents 0.0698
_diffrn_reflns_av_sigmaI/netI 0.0667
_diffrn_reflns_limit_h_max 13
_diffrn_reflns_limit_h_min -11
_diffrn_reflns_limit_k_max 9
_diffrn_reflns_limit_k_min -9
_diffrn_reflns_limit_l_max 16
_diffrn_reflns_limit_l_min -18
_diffrn_reflns_number 6484
_diffrn_reflns_theta_full 25.01
_diffrn_reflns_theta_max 25.01
_diffrn_reflns_theta_min 1.96
_exptl_absorpt_coefficient_mu 0.080
_exptl_absorpt_correction_T_max 0.9874
_exptl_absorpt_correction_T_min 0.9765
_exptl_absorpt_correction_type multi-scan
_exptl_absorpt_process_details sadabs
_exptl_crystal_colour colourless
_exptl_crystal_density_diffrn 1.227
_exptl_crystal_density_method 'not measured'
_exptl_crystal_description block
_exptl_crystal_F_000 528
_exptl_crystal_size_max 0.30
_exptl_crystal_size_mid 0.18
_exptl_crystal_size_min 0.16
_refine_diff_density_max 0.551
_refine_diff_density_min -0.178
_refine_diff_density_rms 0.050
_refine_ls_extinction_method none
_refine_ls_goodness_of_fit_ref 1.070
_refine_ls_hydrogen_treatment constr
_refine_ls_matrix_type full
_refine_ls_number_parameters 165
_refine_ls_number_reflns 2332
_refine_ls_number_restraints 0
_refine_ls_restrained_S_all 1.070
_refine_ls_R_factor_all 0.1063
_refine_ls_R_factor_gt 0.0627
_refine_ls_shift/su_max 0.002
_refine_ls_shift/su_mean 0.000
_refine_ls_structure_factor_coef Fsqd
_refine_ls_weighting_details 'calc w=1/[\s^2^(Fo^2^)+(0.0917P)^2^+0.0000P] where P=(Fo^2^+2Fc^2^)/3'
_refine_ls_weighting_scheme calc
_refine_ls_wR_factor_gt 0.1745
_refine_ls_wR_factor_ref 0.1930
_reflns_number_gt 1317
_reflns_number_total 2332
_reflns_threshold_expression >2sigma(I)
_cod_data_source_file jo1002278_si_002.cif
_cod_data_source_block 090711f
_cod_depositor_comments
;
The following automatic conversions were performed:

'_symmetry_cell_setting' value 'Monoclinic' changed to 'monoclinic'
according to the built-in table from CIF Core dictionary named
'cif_core.dic' version 2.4.1 from 2010-06-29.

Automatic conversion script
Id: cif_fix_values 1646 2011-03-28 12:23:43Z adriana 
;
_cod_database_code 4025394

loop_
_symmetry_equiv_pos_as_xyz
'x, y, z'
'-x, y+1/2, -z+1/2'
'-x, -y, -z'
'x, -y-1/2, z-1/2'

loop_
_atom_site_label
_atom_site_type_symbol
_atom_site_fract_x
_atom_site_fract_y
_atom_site_fract_z
_atom_site_U_iso_or_equiv
_atom_site_adp_type
_atom_site_occupancy
_atom_site_symmetry_multiplicity
_atom_site_calc_flag
_atom_site_refinement_flags
_atom_site_disorder_assembly
_atom_site_disorder_group
N1 N 0.1544(2) 0.6055(3) 0.06176(17) 0.0471(7) Uani 1 1 d . . .
H1 H 0.1337 0.5100 0.0416 0.056 Uiso 1 1 calc R . .
N2 N 0.2485(2) 1.0588(3) 0.02491(19) 0.0561(8) Uani 1 1 d . . .
H2A H 0.3118 1.0836 0.0062 0.067 Uiso 1 1 calc R . .
H2B H 0.1888 1.1275 0.0214 0.067 Uiso 1 1 calc R . .
N3 N 0.5317(3) 0.8005(4) 0.0284(2) 0.0737(9) Uani 1 1 d . . .
O1 O -0.04783(18) 0.7078(2) 0.00042(16) 0.0591(7) Uani 1 1 d . . .
C1 C 0.0694(3) 0.7212(4) 0.0452(2) 0.0466(8) Uani 1 1 d . . .
C2 C 0.1299(2) 0.8747(3) 0.0916(2) 0.0438(8) Uani 1 1 d . . .
H2 H 0.0670 0.9621 0.0780 0.053 Uiso 1 1 calc R . .
C3 C 0.2427(3) 0.9141(3) 0.0593(2) 0.0424(8) Uani 1 1 d . . .
C4 C 0.3257(3) 0.7910(4) 0.0706(2) 0.0450(8) Uani 1 1 d . . .
C5 C 0.2877(3) 0.6485(4) 0.1170(2) 0.0472(8) Uani 1 1 d . . .
C6 C 0.3718(3) 0.4994(4) 0.1388(2) 0.0592(9) Uani 1 1 d . . .
H6A H 0.3440 0.4233 0.0883 0.071 Uiso 1 1 calc R . .
H6B H 0.4613 0.5265 0.1492 0.071 Uiso 1 1 calc R . .
C7 C 0.3544(4) 0.4309(5) 0.2262(3) 0.0939(14) Uani 1 1 d . . .
H7A H 0.3121 0.3277 0.2132 0.113 Uiso 1 1 calc R . .
H7B H 0.4376 0.4169 0.2736 0.113 Uiso 1 1 calc R . .
C8 C 0.2734(4) 0.5464(5) 0.2589(3) 0.0731(11) Uani 1 1 d . . .
H8A H 0.3064 0.5578 0.3257 0.088 Uiso 1 1 calc R . .
H8B H 0.1847 0.5103 0.2411 0.088 Uiso 1 1 calc R . .
C9 C 0.2829(3) 0.7041(4) 0.2116(2) 0.0518(8) Uani 1 1 d . . .
H9 H 0.3665 0.7520 0.2453 0.062 Uiso 1 1 calc R . .
C10 C 0.1799(3) 0.8348(4) 0.1974(2) 0.0509(8) Uani 1 1 d . . .
H10 H 0.1078 0.7879 0.2129 0.061 Uiso 1 1 calc R . .
C11 C 0.2243(3) 0.9816(4) 0.2585(2) 0.0672(10) Uani 1 1 d . . .
H11 H 0.2982 1.0293 0.2456 0.081 Uiso 1 1 calc R . .
C12 C 0.1175(4) 1.1066(5) 0.2413(4) 0.1052(16) Uani 1 1 d . . .
H12A H 0.0416 1.0576 0.2472 0.158 Uiso 1 1 calc R . .
H12B H 0.0985 1.1494 0.1800 0.158 Uiso 1 1 calc R . .
H12C H 0.1453 1.1911 0.2858 0.158 Uiso 1 1 calc R . .
C13 C 0.2644(5) 0.9353(6) 0.3597(3) 0.1068(16) Uani 1 1 d . . .
H13A H 0.2859 1.0298 0.3972 0.160 Uiso 1 1 calc R . .
H13B H 0.3381 0.8662 0.3743 0.160 Uiso 1 1 calc R . .
H13C H 0.1946 0.8807 0.3717 0.160 Uiso 1 1 calc R . .
C14 C 0.4386(3) 0.7956(4) 0.0469(2) 0.0497(8) Uani 1 1 d . . .

loop_
_atom_site_aniso_label
_atom_site_aniso_U_11
_atom_site_aniso_U_22
_atom_site_aniso_U_33
_atom_site_aniso_U_23
_atom_site_aniso_U_13
_atom_site_aniso_U_12
N1 0.0343(13) 0.0375(15) 0.0662(17) 0.0009(12) 0.0122(11) 0.0006(12)
N2 0.0466(15) 0.0441(17) 0.086(2) 0.0097(14) 0.0333(13) -0.0003(13)
N3 0.0582(19) 0.065(2) 0.110(3) 0.0077(17) 0.0445(18) 0.0011(16)
O1 0.0332(12) 0.0484(14) 0.0850(17) -0.0011(11) 0.0046(11) -0.0003(10)
C1 0.0432(18) 0.0421(19) 0.056(2) 0.0013(14) 0.0179(14) -0.0007(15)
C2 0.0354(16) 0.0389(18) 0.057(2) 0.0006(14) 0.0153(13) -0.0009(13)
C3 0.0368(16) 0.0410(18) 0.0495(18) 0.0001(14) 0.0143(13) -0.0037(14)
C4 0.0346(16) 0.0453(19) 0.0568(19) 0.0007(15) 0.0172(13) -0.0017(15)
C5 0.0337(16) 0.0463(19) 0.059(2) 0.0043(15) 0.0117(14) -0.0014(13)
C6 0.0393(17) 0.052(2) 0.083(3) 0.0101(18) 0.0153(15) 0.0067(15)
C7 0.095(3) 0.083(3) 0.113(4) 0.042(3) 0.046(3) 0.027(3)
C8 0.067(2) 0.076(3) 0.080(3) 0.027(2) 0.0298(19) 0.010(2)
C9 0.0433(18) 0.059(2) 0.054(2) 0.0066(16) 0.0161(14) -0.0038(16)
C10 0.0462(18) 0.055(2) 0.056(2) 0.0045(16) 0.0229(15) -0.0052(15)
C11 0.072(2) 0.064(3) 0.066(2) -0.0078(19) 0.0232(18) -0.007(2)
C12 0.108(4) 0.087(3) 0.129(4) -0.028(3) 0.051(3) 0.002(3)
C13 0.139(4) 0.118(4) 0.067(3) -0.013(3) 0.039(3) -0.020(3)
C14 0.0454(19) 0.0425(19) 0.063(2) 0.0003(15) 0.0203(16) -0.0022(15)

loop_
_atom_type_symbol
_atom_type_description
_atom_type_scat_dispersion_real
_atom_type_scat_dispersion_imag
_atom_type_scat_source
C C 0.0033 0.0016 'International Tables Vol C Tables 4.2.6.8 and 6.1.1.4'
H H 0.0000 0.0000 'International Tables Vol C Tables 4.2.6.8 and 6.1.1.4'
O O 0.0106 0.0060 'International Tables Vol C Tables 4.2.6.8 and 6.1.1.4'
N N 0.0061 0.0033 'International Tables Vol C Tables 4.2.6.8 and 6.1.1.4'

loop_
_geom_angle_atom_site_label_1
_geom_angle_atom_site_label_2
_geom_angle_atom_site_label_3
_geom_angle
_geom_angle_site_symmetry_1
_geom_angle_site_symmetry_3
_geom_angle_publ_flag
C1 N1 C5 116.2(2) . . ?
C1 N1 H1 121.9 . . ?
C5 N1 H1 121.9 . . ?
C3 N2 H2A 120.0 . . ?
C3 N2 H2B 120.0 . . ?
H2A N2 H2B 120.0 . . ?
O1 C1 N1 125.5(3) . . ?
O1 C1 C2 123.3(3) . . ?
N1 C1 C2 111.2(2) . . ?
C1 C2 C3 108.2(2) . . ?
C1 C2 C10 104.8(2) . . ?
C3 C2 C10 109.6(2) . . ?
C1 C2 H2 111.3 . . ?
C3 C2 H2 111.3 . . ?
C10 C2 H2 111.3 . . ?
N2 C3 C4 128.9(3) . . ?
N2 C3 C2 118.5(3) . . ?
C4 C3 C2 112.6(3) . . ?
C3 C4 C14 124.3(3) . . ?
C3 C4 C5 112.5(2) . . ?
C14 C4 C5 123.1(3) . . ?
N1 C5 C4 107.3(2) . . ?
N1 C5 C6 110.0(2) . . ?
C4 C5 C6 120.4(2) . . ?
N1 C5 C9 106.2(2) . . ?
C4 C5 C9 107.6(3) . . ?
C6 C5 C9 104.3(2) . . ?
C7 C6 C5 105.0(3) . . ?
C7 C6 H6A 110.7 . . ?
C5 C6 H6A 110.7 . . ?
C7 C6 H6B 110.7 . . ?
C5 C6 H6B 110.7 . . ?
H6A C6 H6B 108.8 . . ?
C8 C7 C6 107.9(3) . . ?
C8 C7 H7A 110.1 . . ?
C6 C7 H7A 110.1 . . ?
C8 C7 H7B 110.1 . . ?
C6 C7 H7B 110.1 . . ?
H7A C7 H7B 108.4 . . ?
C7 C8 C9 105.0(3) . . ?
C7 C8 H8A 110.8 . . ?
C9 C8 H8A 110.8 . . ?
C7 C8 H8B 110.8 . . ?
C9 C8 H8B 110.8 . . ?
H8A C8 H8B 108.8 . . ?
C8 C9 C5 102.3(3) . . ?
C8 C9 C10 121.4(3) . . ?
C5 C9 C10 109.4(2) . . ?
C8 C9 H9 107.6 . . ?
C5 C9 H9 107.6 . . ?
C10 C9 H9 107.6 . . ?
C11 C10 C9 114.4(3) . . ?
C11 C10 C2 113.3(3) . . ?
C9 C10 C2 107.0(2) . . ?
C11 C10 H10 107.3 . . ?
C9 C10 H10 107.3 . . ?
C2 C10 H10 107.3 . . ?
C13 C11 C10 110.3(3) . . ?
C13 C11 C12 107.5(3) . . ?
C10 C11 C12 111.8(3) . . ?
C13 C11 H11 109.0 . . ?
C10 C11 H11 109.0 . . ?
C12 C11 H11 109.0 . . ?
C11 C12 H12A 109.5 . . ?
C11 C12 H12B 109.5 . . ?
H12A C12 H12B 109.5 . . ?
C11 C12 H12C 109.5 . . ?
H12A C12 H12C 109.5 . . ?
H12B C12 H12C 109.5 . . ?
C11 C13 H13A 109.5 . . ?
C11 C13 H13B 109.5 . . ?
H13A C13 H13B 109.5 . . ?
C11 C13 H13C 109.5 . . ?
H13A C13 H13C 109.5 . . ?
H13B C13 H13C 109.5 . . ?
N3 C14 C4 179.1(4) . . ?

loop_
_geom_bond_atom_site_label_1
_geom_bond_atom_site_label_2
_geom_bond_distance
_geom_bond_site_symmetry_2
_geom_bond_publ_flag
N1 C1 1.311(3) . ?
N1 C5 1.476(3) . ?
N1 H1 0.8600 . ?
N2 C3 1.330(4) . ?
N2 H2A 0.8600 . ?
N2 H2B 0.8600 . ?
N3 C14 1.147(4) . ?
O1 C1 1.250(3) . ?
C1 C2 1.512(4) . ?
C2 C3 1.513(4) . ?
C2 C10 1.565(4) . ?
C2 H2 0.9800 . ?
C3 C4 1.349(4) . ?
C4 C14 1.402(4) . ?
C4 C5 1.515(4) . ?
C5 C6 1.523(4) . ?
C5 C9 1.537(4) . ?
C6 C7 1.523(5) . ?
C6 H6A 0.9700 . ?
C6 H6B 0.9700 . ?
C7 C8 1.506(5) . ?
C7 H7A 0.9700 . ?
C7 H7B 0.9700 . ?
C8 C9 1.524(5) . ?
C8 H8A 0.9700 . ?
C8 H8B 0.9700 . ?
C9 C10 1.537(4) . ?
C9 H9 0.9800 . ?
C10 C11 1.524(4) . ?
C10 H10 0.9800 . ?
C11 C13 1.514(5) . ?
C11 C12 1.529(5) . ?
C11 H11 0.9800 . ?
C12 H12A 0.9600 . ?
C12 H12B 0.9600 . ?
C12 H12C 0.9600 . ?
C13 H13A 0.9600 . ?
C13 H13B 0.9600 . ?
C13 H13C 0.9600 . ?

loop_
_geom_torsion_atom_site_label_1
_geom_torsion_atom_site_label_2
_geom_torsion_atom_site_label_3
_geom_torsion_atom_site_label_4
_geom_torsion
_geom_torsion_site_symmetry_1
_geom_torsion_site_symmetry_2
_geom_torsion_site_symmetry_3
_geom_torsion_site_symmetry_4
_geom_torsion_publ_flag
C5 N1 C1 O1 -179.5(3) . . . . ?
C5 N1 C1 C2 -2.3(4) . . . . ?
O1 C1 C2 C3 -126.8(3) . . . . ?
N1 C1 C2 C3 55.9(3) . . . . ?
O1 C1 C2 C10 116.3(3) . . . . ?
N1 C1 C2 C10 -61.0(3) . . . . ?
C1 C2 C3 N2 127.6(3) . . . . ?
C10 C2 C3 N2 -118.7(3) . . . . ?
C1 C2 C3 C4 -52.5(3) . . . . ?
C10 C2 C3 C4 61.3(3) . . . . ?
N2 C3 C4 C14 0.3(5) . . . . ?
C2 C3 C4 C14 -179.6(3) . . . . ?
N2 C3 C4 C5 177.1(3) . . . . ?
C2 C3 C4 C5 -2.9(4) . . . . ?
C1 N1 C5 C4 -53.0(3) . . . . ?
C1 N1 C5 C6 174.2(3) . . . . ?
C1 N1 C5 C9 61.8(3) . . . . ?
C3 C4 C5 N1 55.2(3) . . . . ?
C14 C4 C5 N1 -128.0(3) . . . . ?
C3 C4 C5 C6 -178.0(3) . . . . ?
C14 C4 C5 C6 -1.1(4) . . . . ?
C3 C4 C5 C9 -58.8(3) . . . . ?
C14 C4 C5 C9 118.1(3) . . . . ?
N1 C5 C6 C7 -86.0(3) . . . . ?
C4 C5 C6 C7 148.4(3) . . . . ?
C9 C5 C6 C7 27.6(3) . . . . ?
C5 C6 C7 C8 -5.5(4) . . . . ?
C6 C7 C8 C9 -19.0(4) . . . . ?
C7 C8 C9 C5 35.5(4) . . . . ?
C7 C8 C9 C10 157.7(3) . . . . ?
N1 C5 C9 C8 77.2(3) . . . . ?
C4 C5 C9 C8 -168.1(2) . . . . ?
C6 C5 C9 C8 -39.1(3) . . . . ?
N1 C5 C9 C10 -52.8(3) . . . . ?
C4 C5 C9 C10 61.9(3) . . . . ?
C6 C5 C9 C10 -169.1(2) . . . . ?
C8 C9 C10 C11 108.7(4) . . . . ?
C5 C9 C10 C11 -132.5(3) . . . . ?
C8 C9 C10 C2 -125.0(3) . . . . ?
C5 C9 C10 C2 -6.2(3) . . . . ?
C1 C2 C10 C11 -170.2(3) . . . . ?
C3 C2 C10 C11 73.8(3) . . . . ?
C1 C2 C10 C9 62.8(3) . . . . ?
C3 C2 C10 C9 -53.1(3) . . . . ?
C9 C10 C11 C13 -60.1(4) . . . . ?
C2 C10 C11 C13 176.9(3) . . . . ?
C9 C10 C11 C12 -179.8(3) . . . . ?
C2 C10 C11 C12 57.3(4) . . . . ?
C3 C4 C14 N3 79(27) . . . . ?
C5 C4 C14 N3 -98(27) . . . . ?
